data_1506342
loop_
_publ_author_name
'Stoyanov, Stanislav R.'
'Villegas, John M.'
'Cruz, Arvin J.'
'Lockyear, Loranelle L.'
'Reibenspies, Joseph H.'
'Rillema, D. Paul'

_publ_section_title
;
 Computational and Spectroscopic Studies of Re(I) Bipyridyl Complexes
 Containing 2,6-Dimethylphenylisocyanide (CNx) Ligand
;
_journal_issue 1
_journal_name_full 'Journal of Chemical Theory and Computation'
_journal_page_first 95
_journal_paper_doi 10.1021/ct049956g
_journal_volume 1
_journal_year 2005
_chemical_formula_sum 'C22 H17 F6 N3 O3 P Re'
_chemical_formula_weight 702.56
_chemical_name_systematic
; 
 ? 
;
_space_group_IT_number 14
_symmetry_cell_setting monoclinic
_symmetry_space_group_name_Hall '-P 2yn'
_symmetry_space_group_name_H-M 'P 1 21/n 1'
_atom_sites_solution_hydrogens geom
_atom_sites_solution_primary direct
_atom_sites_solution_secondary difmap
_audit_creation_method SHELXL-97
_cell_angle_alpha 90.00
_cell_angle_beta 90.521(3)
_cell_angle_gamma 90.00
_cell_formula_units_Z 4
_cell_length_a 8.9203(18)
_cell_length_b 12.925(3)
_cell_length_c 21.104(4)
_cell_measurement_temperature 110(2)
_cell_volume 2433.1(9)
_computing_cell_refinement 'Bruker SMART'
_computing_data_collection 'Bruker SMART'
_computing_data_reduction 'Bruker SAINT'
_computing_molecular_graphics 'Bruker SHELXTL'
_computing_publication_material 'Bruker SHELXTL'
_computing_structure_refinement 'SHELXL-97 (Sheldrick, 1997)'
_computing_structure_solution 'SHELXS-97 (Sheldrick, 1990)'
_diffrn_ambient_temperature 110(2)
_diffrn_measured_fraction_theta_full 0.947
_diffrn_measured_fraction_theta_max 0.947
_diffrn_measurement_device_type 'CCD area detector'
_diffrn_measurement_method 'phi and omega scans'
_diffrn_radiation_monochromator graphite
_diffrn_radiation_source 'normal-focus sealed tube'
_diffrn_radiation_type MoK\a
_diffrn_radiation_wavelength 0.71073
_diffrn_reflns_av_R_equivalents 0.0287
_diffrn_reflns_av_sigmaI/netI 0.0233
_diffrn_reflns_limit_h_max 11
_diffrn_reflns_limit_h_min -11
_diffrn_reflns_limit_k_max 16
_diffrn_reflns_limit_k_min -17
_diffrn_reflns_limit_l_max 28
_diffrn_reflns_limit_l_min -20
_diffrn_reflns_number 22815
_diffrn_reflns_theta_full 28.30
_diffrn_reflns_theta_max 28.30
_diffrn_reflns_theta_min 1.85
_exptl_absorpt_coefficient_mu 5.135
_exptl_absorpt_correction_T_max 0.7833
_exptl_absorpt_correction_T_min 0.3080
_exptl_absorpt_correction_type multi-scan
_exptl_absorpt_process_details sadabs
_exptl_crystal_colour colorless
_exptl_crystal_density_diffrn 1.918
_exptl_crystal_density_meas 0
_exptl_crystal_density_method 'not measured'
_exptl_crystal_description plate
_exptl_crystal_F_000 1352
_exptl_crystal_size_max 0.30
_exptl_crystal_size_mid 0.20
_exptl_crystal_size_min 0.05
_refine_diff_density_max 2.435
_refine_diff_density_min -0.681
_refine_diff_density_rms 0.201
_refine_ls_extinction_method none
_refine_ls_goodness_of_fit_ref 1.184
_refine_ls_hydrogen_treatment mixed
_refine_ls_matrix_type full
_refine_ls_number_parameters 349
_refine_ls_number_reflns 5719
_refine_ls_number_restraints 21
_refine_ls_restrained_S_all 1.181
_refine_ls_R_factor_all 0.0319
_refine_ls_R_factor_gt 0.0279
_refine_ls_shift/su_max 0.016
_refine_ls_shift/su_mean 0.001
_refine_ls_structure_factor_coef Fsqd
_refine_ls_weighting_details 'calc w=1/[\s^2^(Fo^2^)+(0.0495P)^2^+2.0995P] where P=(Fo^2^+2Fc^2^)/3'
_refine_ls_weighting_scheme calc
_refine_ls_wR_factor_gt 0.0748
_refine_ls_wR_factor_ref 0.0868
_reflns_number_gt 5275
_reflns_number_total 5719
_reflns_threshold_expression >2sigma(I)
_cod_data_source_file ct049956gsi20040818_031536.cif
_cod_data_source_block pr04
_cod_depositor_comments
;
The following automatic conversions were performed:

'_symmetry_cell_setting' value 'Monoclinic' changed to 'monoclinic'
according to /home/saulius/struct/CIF-dictionaries/cif_core.dic
dictionary named 'cif_core.dic' version 2.4.1 from 2010-06-29.

Automatic conversion script
Id: cif_fix_values 1715 2011-07-08 13:25:40Z adriana 
;
_cod_original_cell_volume 2433.2(8)
_cod_original_sg_symbol_H-M P2(1)/n
_cod_database_code 1506342

loop_
_symmetry_equiv_pos_as_xyz
'x, y, z'
'-x+1/2, y+1/2, -z+1/2'
'-x, -y, -z'
'x-1/2, -y-1/2, z-1/2'

loop_
_atom_site_label
_atom_site_type_symbol
_atom_site_fract_x
_atom_site_fract_y
_atom_site_fract_z
_atom_site_U_iso_or_equiv
_atom_site_adp_type
_atom_site_occupancy
_atom_site_symmetry_multiplicity
_atom_site_calc_flag
_atom_site_refinement_flags
_atom_site_disorder_assembly
_atom_site_disorder_group
Re1 Re 0.714509(16) 0.596283(11) 0.184618(6) 0.02447(7) Uani 1 1 d . . .
P1 P 0.07541(13) 0.77275(9) 0.44174(6) 0.0340(3) Uani 0.950(3) 1 d PD A -1
F1 F 0.0702(3) 0.6483(2) 0.44543(16) 0.0536(8) Uani 0.950(3) 1 d PD A -1
F2 F 0.1816(3) 0.7657(2) 0.37986(13) 0.0439(7) Uani 0.950(3) 1 d PD A -1
F3 F -0.0687(3) 0.7731(3) 0.39590(15) 0.0508(8) Uani 0.950(3) 1 d PD A -1
F4 F 0.0839(4) 0.89684(19) 0.43695(17) 0.0474(8) Uani 0.950(3) 1 d PD A -1
F5 F -0.0276(3) 0.7778(3) 0.50332(16) 0.0570(9) Uani 0.950(3) 1 d PD A -1
F6 F 0.2215(3) 0.7704(2) 0.48743(14) 0.0448(7) Uani 0.950(3) 1 d PD A -1
P1' P 0.054(4) 0.798(3) 0.4053(17) 0.100 Uiso 0.050(3) 1 d PD A -2
F1' F 0.089(7) 0.717(4) 0.461(2) 0.100 Uiso 0.050(3) 1 d PD A -2
F2' F 0.069(7) 0.706(4) 0.354(2) 0.100 Uiso 0.050(3) 1 d PD A -2
F3' F -0.121(4) 0.774(5) 0.410(3) 0.100 Uiso 0.050(3) 1 d PD A -2
F4' F 0.021(7) 0.877(4) 0.348(3) 0.100 Uiso 0.050(3) 1 d PD A -2
F5' F 0.043(8) 0.888(4) 0.457(3) 0.100 Uiso 0.050(3) 1 d PD A -2
F6' F 0.232(4) 0.820(5) 0.401(3) 0.100 Uiso 0.050(3) 1 d PD A -2
N1 N 0.8610(4) 0.8006(2) 0.12212(15) 0.0285(7) Uani 1 1 d . . .
N2 N 0.9409(4) 0.5624(3) 0.21692(15) 0.0251(6) Uani 1 1 d . . .
N3 N 0.8117(3) 0.5041(2) 0.10962(14) 0.0231(6) Uani 1 1 d . . .
O1 O 0.5888(4) 0.3962(2) 0.24609(16) 0.0398(7) Uani 1 1 d . . .
O2 O 0.6129(4) 0.7338(3) 0.29562(16) 0.0507(9) Uani 1 1 d . . .
O3 O 0.4006(3) 0.6324(3) 0.12767(15) 0.0411(7) Uani 1 1 d . . .
C1 C 0.6364(4) 0.4693(3) 0.22420(18) 0.0297(8) Uani 1 1 d . . .
C2 C 0.6506(5) 0.6809(3) 0.2549(2) 0.0346(9) Uani 1 1 d . . .
C3 C 0.5191(5) 0.6199(3) 0.14769(19) 0.0310(8) Uani 1 1 d . . .
C4 C 0.8060(4) 0.7263(3) 0.14224(18) 0.0277(8) Uani 1 1 d . . .
C5 C 1.0050(5) 0.6016(3) 0.2700(2) 0.0326(9) Uani 1 1 d . . .
H5 H 0.9499 0.6495 0.2947 0.039 Uiso 1 1 calc R . .
C6 C 1.1473(5) 0.5746(4) 0.2894(2) 0.0368(9) Uani 1 1 d . . .
H6 H 1.1909 0.6048 0.3262 0.044 Uiso 1 1 calc R . .
C7 C 1.2249(5) 0.5032(4) 0.2544(2) 0.0380(9) Uani 1 1 d . . .
H7 H 1.3215 0.4812 0.2681 0.046 Uiso 1 1 calc R . .
C8 C 1.1629(5) 0.4632(3) 0.19924(19) 0.0332(9) Uani 1 1 d . . .
H8 H 1.2166 0.4147 0.1744 0.040 Uiso 1 1 calc R . .
C9 C 1.0209(4) 0.4955(3) 0.18117(17) 0.0248(7) Uani 1 1 d . . .
C10 C 0.9483(4) 0.4627(3) 0.12126(17) 0.0240(7) Uani 1 1 d . . .
C11 C 1.0157(5) 0.3964(3) 0.0783(2) 0.0321(9) Uani 1 1 d . . .
H11 H 1.1105 0.3665 0.0878 0.038 Uiso 1 1 calc R . .
C12 C 0.9439(5) 0.3743(3) 0.02164(19) 0.0340(9) Uani 1 1 d . . .
H12 H 0.9885 0.3288 -0.0081 0.041 Uiso 1 1 calc R . .
C13 C 0.8068(5) 0.4190(3) 0.0089(2) 0.0334(9) Uani 1 1 d . . .
H13 H 0.7565 0.4061 -0.0302 0.040 Uiso 1 1 calc R . .
C14 C 0.7434(4) 0.4831(3) 0.05401(18) 0.0288(8) Uani 1 1 d . . .
H14 H 0.6483 0.5132 0.0453 0.035 Uiso 1 1 calc R . .
C15 C 0.9101(5) 0.8982(3) 0.10291(19) 0.0282(8) Uani 1 1 d . . .
C16 C 1.0628(6) 0.9154(3) 0.0952(2) 0.0364(10) Uani 1 1 d . . .
C17 C 1.1047(6) 1.0148(4) 0.0782(2) 0.0486(12) Uani 1 1 d . . .
H17 H 1.2075 1.0303 0.0717 0.058 Uiso 1 1 calc R . .
C18 C 0.9981(9) 1.0914(3) 0.0705(3) 0.0540(16) Uani 1 1 d . . .
H18 H 1.0292 1.1593 0.0595 0.065 Uiso 1 1 calc R . .
C19 C 0.8489(8) 1.0718(4) 0.0783(2) 0.0512(14) Uani 1 1 d . . .
H19 H 0.7784 1.1262 0.0728 0.061 Uiso 1 1 calc R . .
C20 C 0.7987(5) 0.9736(3) 0.0942(2) 0.0371(9) Uani 1 1 d . . .
C21 C 1.1756(6) 0.8317(4) 0.1041(3) 0.0528(13) Uani 1 1 d . . .
H21A H 1.1708 0.7842 0.0680 0.079 Uiso 1 1 calc R . .
H21B H 1.1541 0.7938 0.1432 0.079 Uiso 1 1 calc R . .
H21C H 1.2760 0.8621 0.1070 0.079 Uiso 1 1 calc R . .
C22 C 0.6374(6) 0.9476(4) 0.1022(3) 0.0540(13) Uani 1 1 d . . .
H22A H 0.5769 1.0105 0.0977 0.081 Uiso 1 1 calc R . .
H22B H 0.6223 0.9177 0.1443 0.081 Uiso 1 1 calc R . .
H22C H 0.6069 0.8973 0.0698 0.081 Uiso 1 1 calc R . .

loop_
_atom_site_aniso_label
_atom_site_aniso_U_11
_atom_site_aniso_U_22
_atom_site_aniso_U_33
_atom_site_aniso_U_23
_atom_site_aniso_U_13
_atom_site_aniso_U_12
Re1 0.02586(10) 0.02536(10) 0.02216(10) 0.00325(5) -0.00067(6) 0.00439(5)
P1 0.0333(6) 0.0333(6) 0.0355(7) -0.0086(5) 0.0021(5) -0.0031(4)
F1 0.0525(18) 0.0325(15) 0.076(2) -0.0088(14) 0.0142(16) -0.0117(13)
F2 0.0456(16) 0.0453(16) 0.0410(15) -0.0092(12) 0.0118(12) -0.0155(12)
F3 0.0419(17) 0.0629(19) 0.0475(18) -0.0066(15) -0.0083(13) -0.0098(15)
F4 0.0529(19) 0.0313(14) 0.058(2) -0.0113(12) -0.0066(15) 0.0003(11)
F5 0.0459(17) 0.077(2) 0.0484(18) -0.0133(16) 0.0144(14) 0.0079(15)
F6 0.0365(14) 0.0504(16) 0.0474(17) -0.0032(13) -0.0074(12) -0.0012(12)
N1 0.0364(17) 0.0245(15) 0.0244(15) -0.0009(12) -0.0042(13) 0.0030(13)
N2 0.0290(16) 0.0248(14) 0.0215(15) 0.0006(12) -0.0028(12) 0.0007(13)
N3 0.0250(14) 0.0210(14) 0.0231(15) 0.0033(11) -0.0013(11) -0.0022(11)
O1 0.0429(18) 0.0379(17) 0.0386(18) 0.0131(13) 0.0018(14) -0.0009(13)
O2 0.063(2) 0.053(2) 0.0365(18) -0.0046(15) 0.0070(16) 0.0194(17)
O3 0.0318(16) 0.0518(18) 0.0395(17) 0.0067(15) -0.0050(13) 0.0085(14)
C1 0.0265(18) 0.036(2) 0.0260(19) 0.0046(16) 0.0004(15) 0.0050(16)
C2 0.036(2) 0.037(2) 0.030(2) 0.0025(17) 0.0004(17) 0.0094(17)
C3 0.035(2) 0.0321(19) 0.0257(19) 0.0061(16) 0.0026(16) 0.0048(17)
C4 0.0295(19) 0.0292(19) 0.0243(18) -0.0028(15) -0.0037(14) 0.0061(15)
C5 0.036(2) 0.036(2) 0.026(2) -0.0038(15) -0.0043(17) 0.0022(16)
C6 0.035(2) 0.046(2) 0.029(2) -0.0058(18) -0.0095(17) 0.0001(18)
C7 0.0262(19) 0.057(3) 0.031(2) -0.0009(19) -0.0070(16) 0.0045(18)
C8 0.0285(19) 0.042(2) 0.029(2) -0.0027(17) -0.0004(16) 0.0046(17)
C9 0.0251(17) 0.0254(17) 0.0240(17) 0.0025(14) 0.0007(14) -0.0011(14)
C10 0.0274(18) 0.0222(16) 0.0224(17) 0.0032(13) -0.0010(14) -0.0036(13)
C11 0.032(2) 0.034(2) 0.031(2) -0.0029(15) -0.0014(17) 0.0026(15)
C12 0.040(2) 0.0347(19) 0.027(2) -0.0055(16) -0.0005(17) -0.0018(18)
C13 0.037(2) 0.036(2) 0.027(2) -0.0030(16) -0.0056(17) -0.0097(17)
C14 0.0261(18) 0.0321(19) 0.0283(19) 0.0018(15) -0.0045(14) -0.0038(15)
C15 0.041(2) 0.0224(18) 0.0214(18) -0.0023(13) -0.0007(16) -0.0002(14)
C16 0.045(3) 0.036(2) 0.029(2) -0.0062(16) -0.0044(18) -0.0069(17)
C17 0.062(3) 0.053(3) 0.031(2) -0.007(2) -0.004(2) -0.029(3)
C18 0.098(5) 0.031(2) 0.032(3) 0.0014(17) -0.009(3) -0.020(2)
C19 0.094(5) 0.026(2) 0.033(2) 0.0010(18) -0.005(3) 0.009(2)
C20 0.054(3) 0.0281(19) 0.029(2) -0.0009(16) -0.0017(18) 0.0118(18)
C21 0.037(2) 0.060(3) 0.061(3) -0.020(3) -0.009(2) 0.002(2)
C22 0.052(3) 0.052(3) 0.058(3) 0.001(2) 0.003(2) 0.026(2)

loop_
_atom_type_symbol
_atom_type_description
_atom_type_scat_dispersion_real
_atom_type_scat_dispersion_imag
_atom_type_scat_source
C C 0.0033 0.0016 'International Tables Vol C Tables 4.2.6.8 and 6.1.1.4'
H H 0.0000 0.0000 'International Tables Vol C Tables 4.2.6.8 and 6.1.1.4'
N N 0.0061 0.0033 'International Tables Vol C Tables 4.2.6.8 and 6.1.1.4'
O O 0.0106 0.0060 'International Tables Vol C Tables 4.2.6.8 and 6.1.1.4'
F F 0.0171 0.0103 'International Tables Vol C Tables 4.2.6.8 and 6.1.1.4'
P P 0.1023 0.0942 'International Tables Vol C Tables 4.2.6.8 and 6.1.1.4'
Re Re -1.0185 7.2310 'International Tables Vol C Tables 4.2.6.8 and 6.1.1.4'

loop_
_geom_angle_atom_site_label_1
_geom_angle_atom_site_label_2
_geom_angle_atom_site_label_3
_geom_angle
C3 Re1 C2 87.07(18)
C3 Re1 C1 88.94(17)
C2 Re1 C1 92.20(17)
C3 Re1 C4 93.17(16)
C2 Re1 C4 89.56(16)
C1 Re1 C4 177.33(15)
C3 Re1 N3 99.09(15)
C2 Re1 N3 173.56(15)
C1 Re1 N3 89.82(13)
C4 Re1 N3 88.22(12)
C3 Re1 N2 174.05(15)
C2 Re1 N2 98.81(15)
C1 Re1 N2 91.74(14)
C4 Re1 N2 86.00(14)
N3 Re1 N2 75.01(12)
F5 P1 F3 91.52(18)
F5 P1 F4 92.16(19)
F3 P1 F4 89.83(18)
F5 P1 F1 89.13(18)
F3 P1 F1 90.51(18)
F4 P1 F1 178.7(2)
F5 P1 F6 88.99(17)
F3 P1 F6 178.96(18)
F4 P1 F6 91.05(17)
F1 P1 F6 88.59(17)
F5 P1 F2 178.9(2)
F3 P1 F2 89.16(17)
F4 P1 F2 88.70(17)
F1 P1 F2 90.00(16)
F6 P1 F2 90.32(16)
F5' P1' F3' 91.6(5)
F5' P1' F4' 92.3(5)
F3' P1' F4' 89.9(5)
F5' P1' F1' 89.0(5)
F3' P1' F1' 90.4(5)
F4' P1' F1' 178.7(6)
F5' P1' F6' 89.1(5)
F3' P1' F6' 178.7(6)
F4' P1' F6' 91.2(5)
F1' P1' F6' 88.6(5)
F5' P1' F2' 178.8(6)
F3' P1' F2' 89.1(5)
F4' P1' F2' 88.8(5)
F1' P1' F2' 89.9(5)
F6' P1' F2' 90.2(5)
C4 N1 C15 171.2(4)
C5 N2 C9 118.7(3)
C5 N2 Re1 124.8(3)
C9 N2 Re1 116.6(2)
C14 N3 C10 118.6(3)
C14 N3 Re1 124.5(3)
C10 N3 Re1 116.8(2)
O1 C1 Re1 178.5(4)
O2 C2 Re1 178.0(4)
O3 C3 Re1 177.5(4)
N1 C4 Re1 175.8(3)
N2 C5 C6 122.3(4)
C7 C6 C5 118.6(4)
C6 C7 C8 120.2(4)
C9 C8 C7 118.5(4)
N2 C9 C8 121.6(3)
N2 C9 C10 115.5(3)
C8 C9 C10 122.8(3)
N3 C10 C11 121.4(3)
N3 C10 C9 115.4(3)
C11 C10 C9 123.2(3)
C12 C11 C10 119.6(4)
C13 C12 C11 119.1(4)
C12 C13 C14 118.9(4)
N3 C14 C13 122.4(4)
C16 C15 N1 119.3(4)
C16 C15 C20 124.5(4)
N1 C15 C20 116.2(4)
C17 C16 C15 116.4(4)
C17 C16 C21 121.5(5)
C15 C16 C21 122.0(4)
C18 C17 C16 120.5(5)
C19 C18 C17 121.5(4)
C18 C19 C20 121.1(5)
C19 C20 C15 115.9(5)
C19 C20 C22 123.3(4)
C15 C20 C22 120.8(4)

loop_
_geom_bond_atom_site_label_1
_geom_bond_atom_site_label_2
_geom_bond_distance
Re1 C3 1.927(4)
Re1 C2 1.932(4)
Re1 C1 1.971(4)
Re1 C4 2.074(4)
Re1 N3 2.169(3)
Re1 N2 2.171(3)
P1 F5 1.600(3)
P1 F3 1.602(3)
P1 F4 1.609(3)
P1 F1 1.611(3)
P1 F6 1.615(3)
P1 F2 1.623(3)
P1' F5' 1.600(6)
P1' F3' 1.602(6)
P1' F4' 1.608(5)
P1' F1' 1.613(5)
P1' F6' 1.614(5)
P1' F2' 1.623(5)
N1 C4 1.161(5)
N1 C15 1.396(5)
N2 C5 1.351(5)
N2 C9 1.355(5)
N3 C14 1.345(5)
N3 C10 1.352(5)
O1 C1 1.136(5)
O2 C2 1.151(5)
O3 C3 1.147(5)
C5 C6 1.375(6)
C6 C7 1.374(6)
C7 C8 1.384(6)
C8 C9 1.384(5)
C9 C10 1.477(5)
C10 C11 1.388(6)
C11 C12 1.381(6)
C12 C13 1.377(6)
C13 C14 1.386(6)
C15 C16 1.391(7)
C15 C20 1.404(6)
C16 C17 1.386(6)
C16 C21 1.488(7)
C17 C18 1.381(8)
C18 C19 1.366(10)
C19 C20 1.387(7)
C20 C22 1.488(7)

loop_
_geom_torsion_atom_site_label_1
_geom_torsion_atom_site_label_2
_geom_torsion_atom_site_label_3
_geom_torsion_atom_site_label_4
_geom_torsion
C3 Re1 N2 C5 167.1(13)
C2 Re1 N2 C5 -4.0(4)
C1 Re1 N2 C5 -96.5(3)
C4 Re1 N2 C5 85.0(3)
N3 Re1 N2 C5 174.2(3)
C3 Re1 N2 C9 -14.1(15)
C2 Re1 N2 C9 174.8(3)
C1 Re1 N2 C9 82.3(3)
C4 Re1 N2 C9 -96.2(3)
N3 Re1 N2 C9 -7.0(3)
C3 Re1 N3 C14 4.2(3)
C2 Re1 N3 C14 -158.6(12)
C1 Re1 N3 C14 93.1(3)
C4 Re1 N3 C14 -88.7(3)
N2 Re1 N3 C14 -175.1(3)
C3 Re1 N3 C10 -173.5(3)
C2 Re1 N3 C10 23.7(14)
C1 Re1 N3 C10 -84.6(3)
C4 Re1 N3 C10 93.6(3)
N2 Re1 N3 C10 7.2(2)
C3 Re1 C1 O1 17(15)
C2 Re1 C1 O1 104(15)
C4 Re1 C1 O1 -125(14)
N3 Re1 C1 O1 -82(15)
N2 Re1 C1 O1 -157(15)
C3 Re1 C2 O2 -72(12)
C1 Re1 C2 O2 -161(12)
C4 Re1 C2 O2 21(12)
N3 Re1 C2 O2 91(12)
N2 Re1 C2 O2 107(12)
C2 Re1 C3 O3 -57(9)
C1 Re1 C3 O3 35(9)
C4 Re1 C3 O3 -147(9)
N3 Re1 C3 O3 124(9)
N2 Re1 C3 O3 131(9)
C15 N1 C4 Re1 -74(6)
C3 Re1 C4 N1 133(4)
C2 Re1 C4 N1 46(4)
C1 Re1 C4 N1 -85(6)
N3 Re1 C4 N1 -128(4)
N2 Re1 C4 N1 -53(4)
C9 N2 C5 C6 -1.1(6)
Re1 N2 C5 C6 177.7(3)
N2 C5 C6 C7 -1.8(7)
C5 C6 C7 C8 2.9(7)
C6 C7 C8 C9 -1.1(7)
C5 N2 C9 C8 3.0(6)
Re1 N2 C9 C8 -175.9(3)
C5 N2 C9 C10 -175.1(3)
Re1 N2 C9 C10 6.0(4)
C7 C8 C9 N2 -1.9(6)
C7 C8 C9 C10 176.1(4)
C14 N3 C10 C11 -2.6(5)
Re1 N3 C10 C11 175.3(3)
C14 N3 C10 C9 175.6(3)
Re1 N3 C10 C9 -6.5(4)
N2 C9 C10 N3 0.3(5)
C8 C9 C10 N3 -177.7(3)
N2 C9 C10 C11 178.5(4)
C8 C9 C10 C11 0.4(6)
N3 C10 C11 C12 1.8(6)
C9 C10 C11 C12 -176.2(4)
C10 C11 C12 C13 0.3(6)
C11 C12 C13 C14 -1.5(6)
C10 N3 C14 C13 1.3(5)
Re1 N3 C14 C13 -176.4(3)
C12 C13 C14 N3 0.7(6)
C4 N1 C15 C16 146(2)
C4 N1 C15 C20 -33(3)
N1 C15 C16 C17 -177.9(4)
C20 C15 C16 C17 0.5(6)
N1 C15 C16 C21 2.7(6)
C20 C15 C16 C21 -179.0(4)
C15 C16 C17 C18 0.9(7)
C21 C16 C17 C18 -179.7(5)
C16 C17 C18 C19 -1.1(8)
C17 C18 C19 C20 -0.2(8)
C18 C19 C20 C15 1.5(7)
C18 C19 C20 C22 -178.9(5)
C16 C15 C20 C19 -1.6(6)
N1 C15 C20 C19 176.7(4)
C16 C15 C20 C22 178.7(4)
N1 C15 C20 C22 -2.9(6)
